data_7017136
loop_
_publ_author_name
'Andrews, Philip C.'
'Gee, William J.'
'Junk, Peter C.'
'Maclellan, Jonathan G.'

_publ_section_title
;
 Systematic study of the formation of the lanthanoid cubane cluster motif
 mediated by steric modification of diketonate ligands.
;
_journal_issue 45
_journal_name_full 'Dalton transactions (Cambridge, England : 2003)'
_journal_page_first 12169
_journal_page_last 12179
_journal_paper_doi 10.1039/c1dt10580a
_journal_volume 40
_journal_year 2011
_chemical_formula_moiety 'C192 H184 Er9 O42, C6 H16 N'
_chemical_formula_sum 'C198 H200 Er9 N O42'
_chemical_formula_weight 4770.93
_chemical_name_systematic
;
?
;
_space_group_IT_number 79
_symmetry_cell_setting tetragonal
_symmetry_space_group_name_Hall 'I 4'
_symmetry_space_group_name_H-M 'I 4'
_atom_sites_solution_hydrogens geom
_atom_sites_solution_primary direct
_atom_sites_solution_secondary difmap
_audit_creation_method SHELXL-97
_cell_angle_alpha 90.00
_cell_angle_beta 90.00
_cell_angle_gamma 90.00
_cell_formula_units_Z 2
_cell_length_a 21.708(3)
_cell_length_b 21.708(3)
_cell_length_c 25.682(5)
_cell_measurement_reflns_used 22589
_cell_measurement_temperature 173(2)
_cell_measurement_theta_max 27.00
_cell_measurement_theta_min 1.23
_cell_volume 12102(3)
_computing_cell_refinement 'DENZO-SMN (Otwinoski & Minor, 1997)'
_computing_data_collection 'Nonius Collect'
_computing_data_reduction 'DENZO-SMN (Otwinoski & Minor, 1997)'
_computing_molecular_graphics 'X-Seed / POV-Ray'
_computing_publication_material 'CIFTAB (Sheldrick, 1997)'
_computing_structure_refinement 'SHELXL-97 (Sheldrick, 1997)'
_computing_structure_solution 'SHELXS-97 (Sheldrick, 1997)'
_diffrn_ambient_temperature 173(2)
_diffrn_measured_fraction_theta_full 0.999
_diffrn_measured_fraction_theta_max 0.999
_diffrn_measurement_device_type 'Nonius Kappa CCD'
_diffrn_measurement_method 'phi and omega scans'
_diffrn_radiation_monochromator graphite
_diffrn_radiation_source 'fine-focus sealed tube'
_diffrn_radiation_type MoK\a
_diffrn_radiation_wavelength 0.71073
_diffrn_reflns_av_R_equivalents 0.1029
_diffrn_reflns_av_sigmaI/netI 0.1255
_diffrn_reflns_limit_h_max 25
_diffrn_reflns_limit_h_min -19
_diffrn_reflns_limit_k_max 25
_diffrn_reflns_limit_k_min -18
_diffrn_reflns_limit_l_max 30
_diffrn_reflns_limit_l_min -23
_diffrn_reflns_number 22589
_diffrn_reflns_theta_full 24.99
_diffrn_reflns_theta_max 24.99
_diffrn_reflns_theta_min 1.23
_diffrn_standards_number 0
_exptl_absorpt_coefficient_mu 3.140
_exptl_absorpt_correction_type none
_exptl_absorpt_process_details none
_exptl_crystal_colour yellow
_exptl_crystal_density_diffrn 1.281
_exptl_crystal_density_method 'not measured'
_exptl_crystal_description prismatic
_exptl_crystal_F_000 4568
_exptl_crystal_size_max 0.09
_exptl_crystal_size_mid 0.08
_exptl_crystal_size_min 0.06
_platon_squeeze_details
;
;
_refine_diff_density_max 1.167
_refine_diff_density_min -2.353
_refine_diff_density_rms 0.248
_refine_ls_abs_structure_details 'Flack H D (1983), Acta Cryst. A39, 876-881'
_refine_ls_abs_structure_Flack 0.13(2)
_refine_ls_extinction_method none
_refine_ls_goodness_of_fit_ref 0.996
_refine_ls_hydrogen_treatment constr
_refine_ls_matrix_type full
_refine_ls_number_parameters 434
_refine_ls_number_reflns 10010
_refine_ls_number_restraints 66
_refine_ls_restrained_S_all 0.994
_refine_ls_R_factor_all 0.1035
_refine_ls_R_factor_gt 0.0660
_refine_ls_shift/su_max 0.001
_refine_ls_shift/su_mean 0.000
_refine_ls_structure_factor_coef Fsqd
_refine_ls_weighting_details 'calc w=1/[\s^2^(Fo^2^)+(0.0900P)^2^+0.0000P] where P=(Fo^2^+2Fc^2^)/3'
_refine_ls_weighting_scheme calc
_refine_ls_wR_factor_gt 0.1572
_refine_ls_wR_factor_ref 0.1712
_reflns_number_gt 6500
_reflns_number_total 10010
_reflns_threshold_expression >2sigma(I)
_cod_data_source_file c1dt10580a.txt
_cod_data_source_block erpensq
_cod_original_cell_volume 12103(3)
_cod_database_code 7017136

loop_
_symmetry_equiv_pos_as_xyz
'x, y, z'
'-y, x, z'
'-x, -y, z'
'y, -x, z'
'x+1/2, y+1/2, z+1/2'
'-y+1/2, x+1/2, z+1/2'
'-x+1/2, -y+1/2, z+1/2'
'y+1/2, -x+1/2, z+1/2'

loop_
_atom_site_label
_atom_site_type_symbol
_atom_site_fract_x
_atom_site_fract_y
_atom_site_fract_z
_atom_site_U_iso_or_equiv
_atom_site_adp_type
_atom_site_occupancy
_atom_site_symmetry_multiplicity
_atom_site_calc_flag
_atom_site_refinement_flags
Er1 Er 0.96960(3) 0.11164(3) 0.52592(3) 0.03862(19) Uani 1 1 d .
Er2 Er 1.0000 0.0000 0.42174(5) 0.0365(4) Uani 1 4 d S
Er3 Er 1.10062(3) -0.05684(3) 0.31678(3) 0.0444(2) Uani 1 1 d .
O1 O 1.0460(5) 0.0827(4) 0.4705(4) 0.036(3) Uani 1 1 d .
H1 H 1.0651 0.1164 0.4495 0.044 Uiso 1 1 calc R
O2 O 1.0000 0.0000 0.5365(6) 0.031(5) Uani 1 4 d S
O3 O 1.0909(5) 0.0277(4) 0.3718(4) 0.040(3) Uani 1 1 d .
H3A H 1.1283 0.0385 0.3926 0.047 Uiso 1 1 calc R
O4 O 1.0000 0.0000 0.3083(8) 0.048(6) Uani 1 4 d S
O5 O 0.8884(5) 0.1740(5) 0.5489(4) 0.049(3) Uani 1 1 d .
O6 O 0.9493(5) 0.1719(5) 0.4531(4) 0.046(3) Uani 1 1 d .
O7 O 1.0137(5) 0.2053(5) 0.5495(4) 0.049(3) Uani 1 1 d .
O8 O 1.0497(5) 0.0907(5) 0.5841(4) 0.043(3) Uani 1 1 d .
O9 O 1.2019(5) -0.0468(5) 0.2949(3) 0.040(3) Uani 1 1 d .
O10 O 1.1583(5) -0.0858(5) 0.3896(4) 0.050(3) Uani 1 1 d .
O11 O 1.1559(5) 0.1324(6) 0.2938(4) 0.061(3) Uani 1 1 d .
O12 O 1.1007(6) 0.0284(5) 0.2575(4) 0.051(3) Uani 1 1 d .
C1 C 0.8633(8) 0.2206(7) 0.5315(6) 0.053(5) Uani 1 1 d .
C2 C 0.8184(4) 0.2510(4) 0.5691(3) 0.064(5) Uani 1 1 d G
C3 C 0.8374(5) 0.2582(4) 0.6205(3) 0.114(9) Uani 1 1 d G
H3 H 0.8779 0.2465 0.6304 0.136 Uiso 1 1 calc R
C4 C 0.7972(6) 0.2824(5) 0.6572(3) 0.20(2) Uani 1 1 d G
H4 H 0.8102 0.2872 0.6923 0.245 Uiso 1 1 calc R
C5 C 0.7379(5) 0.2994(6) 0.6427(4) 0.148(14) Uani 1 1 d G
H5 H 0.7104 0.3159 0.6679 0.177 Uiso 1 1 calc R
C6 C 0.7189(4) 0.2922(6) 0.5914(4) 0.23(2) Uani 1 1 d G
H6 H 0.6783 0.3039 0.5815 0.276 Uiso 1 1 calc R
C7 C 0.7591(4) 0.2681(5) 0.5546(4) 0.157(13) Uani 1 1 d G
H7 H 0.7461 0.2632 0.5195 0.188 Uiso 1 1 calc R
C8 C 0.8756(3) 0.2446(3) 0.4829(2) 0.044(4) Uani 1 1 d GD
C9 C 0.9169(4) 0.2202(4) 0.4476(3) 0.048(4) Uani 1 1 d GD
C10 C 0.9164(4) 0.2533(5) 0.3963(2) 0.046(4) Uani 1 1 d GD
H10A H 0.8964 0.2283 0.3689 0.055 Uiso 1 1 calc R
H10B H 0.9585 0.2645 0.3851 0.055 Uiso 1 1 calc R
C11 C 0.8789(4) 0.3094(5) 0.4096(3) 0.140(11) Uani 1 1 d GD
H11A H 0.9065 0.3454 0.4135 0.168 Uiso 1 1 calc R
H11B H 0.8496 0.3181 0.3810 0.168 Uiso 1 1 calc R
C12 C 0.8439(4) 0.2994(4) 0.4593(3) 0.095(8) Uani 1 1 d GD
H12A H 0.7999 0.2905 0.4523 0.114 Uiso 1 1 calc R
H12B H 0.8468 0.3359 0.4824 0.114 Uiso 1 1 calc R
C13 C 1.0439(4) 0.2250(8) 0.5876(4) 0.060(5) Uani 1 1 d G
C14 C 1.0483(4) 0.2912(3) 0.5885(3) 0.058(5) Uani 1 1 d G
C15 C 1.0031(5) 0.3259(4) 0.5637(3) 0.110(9) Uani 1 1 d G
H15 H 0.9695 0.3059 0.5472 0.132 Uiso 1 1 calc R
C16 C 1.0071(6) 0.3898(4) 0.5633(4) 0.120(10) Uani 1 1 d G
H16 H 0.9763 0.4135 0.5464 0.144 Uiso 1 1 calc R
C17 C 1.0564(7) 0.4190(3) 0.5875(4) 0.147(13) Uani 1 1 d G
H17 H 1.0591 0.4627 0.5872 0.176 Uiso 1 1 calc R
C18 C 1.1016(6) 0.3843(3) 0.6122(4) 0.174(16) Uani 1 1 d G
H18 H 1.1352 0.4043 0.6288 0.208 Uiso 1 1 calc R
C19 C 1.0975(4) 0.3204(3) 0.6127(3) 0.150(14) Uani 1 1 d G
H19 H 1.1284 0.2968 0.6296 0.180 Uiso 1 1 calc R
C20 C 1.0669(3) 0.1878(3) 0.6261(2) 0.053(5) Uani 1 1 d GD
C21 C 1.0701(4) 0.1246(3) 0.6234(3) 0.050(5) Uani 1 1 d GD
C22 C 1.0998(5) 0.0949(4) 0.6695(3) 0.059(5) Uani 1 1 d GD
H22A H 1.1427 0.0822 0.6621 0.070 Uiso 1 1 calc R
H22B H 1.0759 0.0591 0.6822 0.070 Uiso 1 1 calc R
C23 C 1.0970(5) 0.1498(4) 0.7078(2) 0.187(17) Uani 1 1 d GD
H23A H 1.0597 0.1467 0.7297 0.225 Uiso 1 1 calc R
H23B H 1.1336 0.1494 0.7308 0.225 Uiso 1 1 calc R
C24 C 1.0955(4) 0.2084(4) 0.6766(2) 0.117(10) Uani 1 1 d GD
H24A H 1.1375 0.2249 0.6710 0.140 Uiso 1 1 calc R
H24B H 1.0701 0.2402 0.6939 0.140 Uiso 1 1 calc R
C25 C 1.2541(8) -0.0567(6) 0.3156(5) 0.066(5) Uani 1 1 d G
C26 C 1.3098(4) -0.0421(3) 0.2787(3) 0.076(6) Uani 1 1 d G
C27 C 1.3610(3) -0.0092(4) 0.2955(4) 0.108(9) Uani 1 1 d G
H27 H 1.3631 0.0049 0.3305 0.130 Uiso 1 1 calc R
C28 C 1.4089(4) 0.0031(6) 0.2612(5) 0.119(10) Uani 1 1 d G
H28 H 1.4439 0.0257 0.2727 0.143 Uiso 1 1 calc R
C29 C 1.4058(5) -0.0175(6) 0.2101(5) 0.145(13) Uani 1 1 d G
H29 H 1.4385 -0.0091 0.1866 0.173 Uiso 1 1 calc R
C30 C 1.3546(6) -0.0505(6) 0.1932(4) 0.130(12) Uani 1 1 d G
H30 H 1.3524 -0.0646 0.1583 0.156 Uiso 1 1 calc R
C31 C 1.3066(5) -0.0628(5) 0.2275(3) 0.109(9) Uani 1 1 d G
H31 H 1.2717 -0.0853 0.2160 0.131 Uiso 1 1 calc R
C32 C 1.2622(3) -0.0833(3) 0.3630(3) 0.047(4) Uani 1 1 d GD
C33 C 1.2151(4) -0.0960(4) 0.3975(3) 0.064(5) Uani 1 1 d GD
C34 C 1.2374(5) -0.1195(5) 0.4494(3) 0.085(7) Uani 1 1 d GD
H34A H 1.2128 -0.1551 0.4616 0.103 Uiso 1 1 calc R
H34B H 1.2371 -0.0868 0.4763 0.103 Uiso 1 1 calc R
C35 C 1.3038(5) -0.1387(5) 0.4344(3) 0.108(9) Uani 1 1 d GD
H35A H 1.3319 -0.1338 0.4645 0.130 Uiso 1 1 calc R
H35B H 1.3048 -0.1822 0.4229 0.130 Uiso 1 1 calc R
C36 C 1.3224(4) -0.0964(4) 0.3905(3) 0.070(6) Uani 1 1 d GD
H36A H 1.3521 -0.1168 0.3669 0.084 Uiso 1 1 calc R
H36B H 1.3411 -0.0580 0.4040 0.084 Uiso 1 1 calc R
C37 C 1.1992(6) 0.1208(6) 0.2590(6) 0.074(6) Uani 1 1 d G
C38 C 1.2503(4) 0.1625(4) 0.2680(3) 0.071(6) Uani 1 1 d G
C39 C 1.2460(6) 0.2179(5) 0.2950(4) 0.096(8) Uani 1 1 d G
H39 H 1.2067 0.2336 0.3045 0.116 Uiso 1 1 calc R
C40 C 1.2990(6) 0.2502(5) 0.3080(4) 0.128(11) Uani 1 1 d G
H40 H 1.2960 0.2880 0.3264 0.153 Uiso 1 1 calc R
C41 C 1.3565(6) 0.2272(6) 0.2941(4) 0.124(11) Uani 1 1 d G
H41 H 1.3927 0.2493 0.3030 0.149 Uiso 1 1 calc R
C42 C 1.3609(4) 0.1719(6) 0.2672(5) 0.131(11) Uani 1 1 d G
H42 H 1.4001 0.1561 0.2577 0.157 Uiso 1 1 calc R
C43 C 1.3078(4) 0.1395(5) 0.2541(4) 0.090(7) Uani 1 1 d G
H43 H 1.3108 0.1017 0.2357 0.108 Uiso 1 1 calc R
C44 C 1.1902(4) 0.0814(4) 0.2217(3) 0.065(6) Uani 1 1 d GD
C45 C 1.1422(4) 0.0398(5) 0.2193(4) 0.076(7) Uani 1 1 d GD
C46 C 1.1410(5) -0.0021(5) 0.1728(4) 0.082(6) Uani 1 1 d GD
H46A H 1.0994 -0.0051 0.1571 0.099 Uiso 1 1 calc R
H46B H 1.1567 -0.0438 0.1809 0.099 Uiso 1 1 calc R
C47 C 1.1864(6) 0.0352(5) 0.1381(3) 0.117(10) Uani 1 1 d GD
H47A H 1.2113 0.0067 0.1165 0.141 Uiso 1 1 calc R
H47B H 1.1632 0.0627 0.1145 0.141 Uiso 1 1 calc R
C48 C 1.2280(5) 0.0726(5) 0.1726(3) 0.100(8) Uani 1 1 d GD
H48A H 1.2380 0.1127 0.1563 0.120 Uiso 1 1 calc R
H48B H 1.2667 0.0502 0.1801 0.120 Uiso 1 1 calc R

loop_
_atom_site_aniso_label
_atom_site_aniso_U_11
_atom_site_aniso_U_22
_atom_site_aniso_U_33
_atom_site_aniso_U_23
_atom_site_aniso_U_13
_atom_site_aniso_U_12
Er1 0.0436(4) 0.0401(4) 0.0321(3) -0.0035(4) -0.0018(4) 0.0015(3)
Er2 0.0398(6) 0.0398(6) 0.0299(7) 0.000 0.000 0.000
Er3 0.0478(5) 0.0493(5) 0.0361(4) -0.0016(4) 0.0046(4) 0.0019(4)
O1 0.053(7) 0.031(6) 0.025(5) -0.002(4) -0.002(4) -0.004(5)
O2 0.037(7) 0.037(7) 0.020(11) 0.000 0.000 0.000
O3 0.046(7) 0.043(7) 0.030(6) -0.009(4) 0.006(5) 0.000(5)
O4 0.052(8) 0.052(8) 0.039(13) 0.000 0.000 0.000
O5 0.042(7) 0.059(8) 0.046(6) -0.014(6) 0.012(5) -0.002(6)
O6 0.061(8) 0.040(7) 0.036(6) 0.012(5) -0.023(5) 0.005(6)
O7 0.061(8) 0.046(7) 0.040(6) -0.007(5) -0.009(5) -0.003(6)
O8 0.052(8) 0.046(7) 0.030(6) -0.001(5) -0.003(5) 0.002(5)
O9 0.049(7) 0.047(7) 0.026(5) 0.001(5) 0.006(5) -0.002(6)
O10 0.058(8) 0.042(7) 0.050(7) 0.017(5) -0.004(6) -0.004(6)
O11 0.046(8) 0.071(9) 0.066(8) 0.007(6) 0.009(6) -0.009(6)
O12 0.064(8) 0.050(8) 0.038(7) 0.009(5) 0.003(6) 0.004(6)
C1 0.074(12) 0.043(10) 0.042(10) 0.003(9) -0.022(9) 0.037(9)
C2 0.043(12) 0.093(17) 0.055(11) 0.011(11) -0.004(9) 0.015(11)
C3 0.069(18) 0.13(2) 0.14(2) 0.001(19) 0.025(16) 0.041(16)
C4 0.10(3) 0.31(5) 0.20(4) 0.14(4) 0.03(3) 0.02(3)
C5 0.18(3) 0.15(3) 0.11(2) -0.07(2) 0.08(2) -0.07(2)
C6 0.22(4) 0.31(6) 0.16(3) 0.07(3) 0.14(3) 0.08(4)
C7 0.16(3) 0.22(4) 0.10(2) -0.02(2) -0.02(2) -0.01(3)
C8 0.046(11) 0.046(11) 0.040(9) -0.010(8) -0.001(8) 0.009(8)
C9 0.050(11) 0.034(10) 0.059(10) 0.007(8) -0.009(9) -0.005(9)
C10 0.051(11) 0.054(11) 0.034(8) 0.018(8) -0.006(8) 0.002(9)
C11 0.11(2) 0.15(3) 0.16(3) 0.01(2) 0.02(2) 0.00(2)
C12 0.100(19) 0.081(17) 0.104(18) -0.001(13) 0.048(15) 0.002(14)
C13 0.058(13) 0.062(14) 0.061(12) -0.018(10) -0.002(10) -0.008(10)
C14 0.082(15) 0.053(13) 0.039(10) -0.018(8) -0.006(9) -0.007(10)
C15 0.11(2) 0.069(18) 0.15(2) -0.027(16) -0.046(18) 0.001(16)
C16 0.15(3) 0.10(2) 0.10(2) 0.004(16) -0.053(19) -0.02(2)
C17 0.20(4) 0.061(18) 0.18(3) 0.043(18) -0.06(3) -0.04(2)
C18 0.16(3) 0.09(2) 0.27(4) 0.02(3) -0.08(3) 0.00(2)
C19 0.22(4) 0.08(2) 0.15(3) 0.028(18) -0.11(3) -0.01(2)
C20 0.067(13) 0.053(12) 0.039(9) -0.016(8) -0.022(8) -0.003(9)
C21 0.041(10) 0.081(14) 0.029(9) 0.020(9) 0.016(8) 0.003(9)
C22 0.093(16) 0.037(11) 0.046(10) -0.004(8) -0.030(10) 0.007(10)
C23 0.18(4) 0.18(4) 0.20(4) -0.03(3) -0.05(3) 0.08(3)
C24 0.19(3) 0.070(18) 0.092(18) 0.012(13) -0.048(18) 0.023(17)
C25 0.049(12) 0.069(13) 0.079(13) -0.006(12) 0.000(12) -0.008(9)
C26 0.048(13) 0.104(19) 0.076(14) 0.023(13) 0.012(10) 0.021(12)
C27 0.073(17) 0.11(2) 0.15(2) 0.069(17) 0.011(16) 0.003(14)
C28 0.056(17) 0.11(2) 0.19(3) 0.05(2) 0.022(18) -0.013(14)
C29 0.16(3) 0.18(4) 0.09(2) 0.02(2) 0.03(2) 0.03(3)
C30 0.071(18) 0.21(4) 0.11(2) 0.08(2) 0.031(16) 0.010(19)
C31 0.10(2) 0.15(3) 0.079(18) 0.025(16) 0.014(14) 0.007(16)
C32 0.031(10) 0.064(12) 0.045(10) 0.008(9) 0.011(8) 0.013(8)
C33 0.048(13) 0.056(13) 0.090(14) -0.002(10) -0.010(11) 0.022(10)
C34 0.062(15) 0.13(2) 0.062(12) 0.034(13) 0.001(11) 0.013(14)
C35 0.10(2) 0.12(2) 0.11(2) 0.024(16) -0.032(15) 0.017(16)
C36 0.087(16) 0.068(14) 0.054(11) -0.004(10) -0.002(11) 0.015(11)
C37 0.038(12) 0.098(18) 0.085(15) 0.049(13) 0.010(11) 0.006(12)
C38 0.077(16) 0.099(18) 0.037(10) 0.027(10) 0.009(10) 0.011(14)
C39 0.10(2) 0.12(2) 0.077(15) 0.026(14) 0.007(13) -0.009(16)
C40 0.080(18) 0.15(2) 0.16(2) -0.02(2) 0.046(18) -0.076(17)
C41 0.073(19) 0.15(3) 0.15(3) 0.07(2) 0.008(17) -0.053(19)
C42 0.12(3) 0.14(3) 0.13(2) 0.05(2) -0.01(2) 0.00(2)
C43 0.081(18) 0.092(19) 0.096(17) 0.032(13) 0.006(14) 0.018(14)
C44 0.086(16) 0.069(14) 0.041(11) -0.011(9) 0.026(10) -0.001(11)
C45 0.095(17) 0.088(17) 0.046(12) 0.021(11) 0.003(12) 0.051(13)
C46 0.090(17) 0.084(17) 0.073(14) -0.007(12) 0.002(12) 0.006(13)
C47 0.16(3) 0.12(2) 0.075(16) 0.035(15) 0.062(17) 0.021(19)
C48 0.10(2) 0.10(2) 0.101(19) 0.034(15) 0.028(14) -0.005(15)

loop_
_atom_type_symbol
_atom_type_description
_atom_type_scat_dispersion_real
_atom_type_scat_dispersion_imag
_atom_type_scat_source
C C 0.0033 0.0016 'International Tables Vol C Tables 4.2.6.8 and 6.1.1.4'
H H 0.0000 0.0000 'International Tables Vol C Tables 4.2.6.8 and 6.1.1.4'
Er Er -0.2586 4.9576 'International Tables Vol C Tables 4.2.6.8 and 6.1.1.4'
O O 0.0106 0.0060 'International Tables Vol C Tables 4.2.6.8 and 6.1.1.4'
N N 0.0061 0.0033 'International Tables Vol C Tables 4.2.6.8 and 6.1.1.4'

loop_
_geom_angle_atom_site_label_1
_geom_angle_atom_site_label_2
_geom_angle_atom_site_label_3
_geom_angle
_geom_angle_site_symmetry_1
_geom_angle_site_symmetry_3
O1 Er1 O5 151.9(4) . .
O1 Er1 O1 78.6(5) . 2_645
O5 Er1 O1 98.3(4) . 2_645
O1 Er1 O6 77.9(4) . .
O5 Er1 O6 74.3(4) . .
O1 Er1 O6 76.0(4) 2_645 .
O1 Er1 O7 95.9(4) . .
O5 Er1 O7 74.6(4) . .
O1 Er1 O7 154.2(4) 2_645 .
O6 Er1 O7 78.2(4) . .
O1 Er1 O8 78.7(3) . .
O5 Er1 O8 121.4(4) . .
O1 Er1 O8 129.7(4) 2_645 .
O6 Er1 O8 139.9(4) . .
O7 Er1 O8 72.4(4) . .
O1 Er1 O8 129.3(3) . 2_645
O5 Er1 O8 75.6(4) . 2_645
O1 Er1 O8 76.7(3) 2_645 2_645
O6 Er1 O8 135.5(4) . 2_645
O7 Er1 O8 123.5(3) . 2_645
O8 Er1 O8 84.2(5) . 2_645
O1 Er1 O2 67.1(4) . .
O5 Er1 O2 137.5(3) . .
O1 Er1 O2 66.6(4) 2_645 .
O6 Er1 O2 132.6(4) . .
O7 Er1 O2 134.6(3) . .
O8 Er1 O2 63.3(4) . .
O8 Er1 O2 62.5(4) 2_645 .
O1 Er1 Er1 39.6(3) . 4_665
O5 Er1 Er1 163.3(3) . 4_665
O1 Er1 Er1 96.9(2) 2_645 4_665
O6 Er1 Er1 116.4(3) . 4_665
O7 Er1 Er1 94.4(3) . 4_665
O8 Er1 Er1 42.1(3) . 4_665
O8 Er1 Er1 101.3(3) 2_645 4_665
O2 Er1 Er1 45.33(4) . 4_665
O1 Er1 Er1 97.0(2) . 2_645
O5 Er1 Er1 97.5(3) . 2_645
O1 Er1 Er1 38.9(3) 2_645 2_645
O6 Er1 Er1 113.3(3) . 2_645
O7 Er1 Er1 164.3(3) . 2_645
O8 Er1 Er1 101.6(3) . 2_645
O8 Er1 Er1 40.8(2) 2_645 2_645
O2 Er1 Er1 45.33(4) . 2_645
Er1 Er1 Er1 90.0 4_665 2_645
O1 Er1 Er2 39.7(2) . .
O5 Er1 Er2 135.5(3) . .
O1 Er1 Er2 39.9(2) 2_645 .
O6 Er1 Er2 79.6(3) . .
O7 Er1 Er2 133.8(3) . .
O8 Er1 Er2 101.8(3) . .
O8 Er1 Er2 100.5(3) 2_645 .
O2 Er1 Er2 53.0(4) . .
Er1 Er1 Er2 61.055(11) 4_665 .
Er1 Er1 Er2 61.055(11) 2_645 .
O1 Er2 O1 74.3(2) 4_665 3_755
O1 Er2 O1 74.3(2) 4_665 .
O1 Er2 O1 117.3(5) 3_755 .
O1 Er2 O1 117.3(5) 4_665 2_645
O1 Er2 O1 74.3(2) 3_755 2_645
O1 Er2 O1 74.3(2) . 2_645
O1 Er2 O3 75.7(3) 4_665 4_665
O1 Er2 O3 76.8(3) 3_755 4_665
O1 Er2 O3 141.1(3) . 4_665
O1 Er2 O3 142.8(3) 2_645 4_665
O1 Er2 O3 76.8(3) 4_665 .
O1 Er2 O3 142.8(3) 3_755 .
O1 Er2 O3 75.7(3) . .
O1 Er2 O3 141.1(3) 2_645 .
O3 Er2 O3 73.8(2) 4_665 .
O1 Er2 O3 141.1(3) 4_665 3_755
O1 Er2 O3 75.7(3) 3_755 3_755
O1 Er2 O3 142.8(3) . 3_755
O1 Er2 O3 76.8(3) 2_645 3_755
O3 Er2 O3 73.8(2) 4_665 3_755
O3 Er2 O3 116.3(5) . 3_755
O1 Er2 O3 142.8(3) 4_665 2_645
O1 Er2 O3 141.1(3) 3_755 2_645
O1 Er2 O3 76.8(3) . 2_645
O1 Er2 O3 75.7(3) 2_645 2_645
O3 Er2 O3 116.3(5) 4_665 2_645
O3 Er2 O3 73.8(2) . 2_645
O3 Er2 O3 73.8(2) 3_755 2_645
O1 Er2 Er1 37.1(2) 4_665 4_665
O1 Er2 Er1 91.7(2) 3_755 4_665
O1 Er2 Er1 38.0(2) . 4_665
O1 Er2 Er1 92.2(2) 2_645 4_665
O3 Er2 Er1 111.6(2) 4_665 4_665
O3 Er2 Er1 78.7(3) . 4_665
O3 Er2 Er1 165.0(3) 3_755 4_665
O3 Er2 Er1 113.7(2) 2_645 4_665
O1 Er2 Er1 38.0(2) 4_665 3_755
O1 Er2 Er1 37.1(2) 3_755 3_755
O1 Er2 Er1 92.2(2) . 3_755
O1 Er2 Er1 91.7(2) 2_645 3_755
O3 Er2 Er1 78.7(3) 4_665 3_755
O3 Er2 Er1 113.7(2) . 3_755
O3 Er2 Er1 111.6(2) 3_755 3_755
O3 Er2 Er1 165.0(3) 2_645 3_755
Er1 Er2 Er1 57.89(2) 4_665 3_755
O1 Er2 Er1 91.7(2) 4_665 .
O1 Er2 Er1 92.2(2) 3_755 .
O1 Er2 Er1 37.1(2) . .
O1 Er2 Er1 38.0(2) 2_645 .
O3 Er2 Er1 165.0(3) 4_665 .
O3 Er2 Er1 111.6(2) . .
O3 Er2 Er1 113.7(2) 3_755 .
O3 Er2 Er1 78.7(3) 2_645 .
Er1 Er2 Er1 57.89(2) 4_665 .
Er1 Er2 Er1 86.38(4) 3_755 .
O1 Er2 Er1 92.2(2) 4_665 2_645
O1 Er2 Er1 38.0(2) 3_755 2_645
O1 Er2 Er1 91.7(2) . 2_645
O1 Er2 Er1 37.1(2) 2_645 2_645
O3 Er2 Er1 113.7(2) 4_665 2_645
O3 Er2 Er1 165.0(3) . 2_645
O3 Er2 Er1 78.7(3) 3_755 2_645
O3 Er2 Er1 111.6(2) 2_645 2_645
Er1 Er2 Er1 86.38(4) 4_665 2_645
Er1 Er2 Er1 57.89(2) 3_755 2_645
Er1 Er2 Er1 57.89(2) . 2_645
O3 Er3 O9 150.0(3) 4_665 .
O3 Er3 O3 79.3(5) 4_665 .
O9 Er3 O3 99.3(4) . .
O3 Er3 O11 93.7(4) 4_665 4_665
O9 Er3 O11 75.0(4) . 4_665
O3 Er3 O11 155.1(4) . 4_665
O3 Er3 O10 77.6(4) 4_665 .
O9 Er3 O10 72.9(4) . .
O3 Er3 O10 76.9(4) . .
O11 Er3 O10 78.3(4) 4_665 .
O3 Er3 O12 78.9(3) 4_665 4_665
O9 Er3 O12 121.0(3) . 4_665
O3 Er3 O12 130.1(4) . 4_665
O11 Er3 O12 70.4(4) 4_665 4_665
O10 Er3 O12 139.1(4) . 4_665
O3 Er3 O12 130.9(4) 4_665 .
O9 Er3 O12 76.6(4) . .
O3 Er3 O12 77.1(3) . .
O11 Er3 O12 123.4(4) 4_665 .
O10 Er3 O12 135.7(4) . .
O12 Er3 O12 84.4(6) 4_665 .
O3 Er3 O4 66.7(4) 4_665 .
O9 Er3 O4 140.2(3) . .
O3 Er3 O4 65.7(4) . .
O11 Er3 O4 133.3(4) 4_665 .
O10 Er3 O4 131.8(5) . .
O12 Er3 O4 64.5(4) 4_665 .
O12 Er3 O4 64.4(4) . .
O3 Er3 Er3 39.9(2) 4_665 4_665
O9 Er3 Er3 162.7(2) . 4_665
O3 Er3 Er3 97.1(3) . 4_665
O11 Er3 Er3 92.2(3) 4_665 4_665
O10 Er3 Er3 116.4(3) . 4_665
O12 Er3 Er3 42.2(3) 4_665 4_665
O12 Er3 Er3 102.0(3) . 4_665
O4 Er3 Er3 45.22(4) . 4_665
O3 Er3 Er3 97.4(3) 4_665 2_645
O9 Er3 Er3 99.6(3) . 2_645
O3 Er3 Er3 38.3(3) . 2_645
O11 Er3 Er3 165.2(3) 4_665 2_645
O10 Er3 Er3 113.7(3) . 2_645
O12 Er3 Er3 102.0(3) 4_665 2_645
O12 Er3 Er3 42.0(3) . 2_645
O4 Er3 Er3 45.22(4) . 2_645
Er3 Er3 Er3 90.0 4_665 2_645
O3 Er3 Er2 39.8(3) 4_665 .
O9 Er3 Er2 136.1(2) . .
O3 Er3 Er2 40.3(3) . .
O11 Er3 Er2 132.0(3) 4_665 .
O10 Er3 Er2 79.7(3) . .
O12 Er3 Er2 102.2(3) 4_665 .
O12 Er3 Er2 102.0(3) . .
O4 Er3 Er2 52.0(4) . .
Er3 Er3 Er2 61.202(12) 4_665 .
Er3 Er3 Er2 61.202(12) 2_645 .
Er1 O1 Er1 101.5(4) . 4_665
Er1 O1 Er2 103.2(4) . .
Er1 O1 Er2 102.1(4) 4_665 .
Er1 O1 H1 115.9 . .
Er1 O1 H1 115.9 4_665 .
Er2 O1 H1 115.9 . .
Er1 O2 Er1 89.34(8) 3_755 4_665
Er1 O2 Er1 167.7(7) 3_755 .
Er1 O2 Er1 89.34(8) 4_665 .
Er1 O2 Er1 89.34(8) 3_755 2_645
Er1 O2 Er1 167.7(7) 4_665 2_645
Er1 O2 Er1 89.34(8) . 2_645
Er3 O3 Er3 101.7(4) 2_645 .
Er3 O3 Er2 103.8(4) 2_645 .
Er3 O3 Er2 101.5(4) . .
Er3 O3 H3A 115.9 2_645 .
Er3 O3 H3A 115.9 . .
Er2 O3 H3A 115.9 . .
Er3 O4 Er3 170.0(9) 4_665 2_645
Er3 O4 Er3 89.57(8) 4_665 .
Er3 O4 Er3 89.57(8) 2_645 .
Er3 O4 Er3 89.57(8) 4_665 3_755
Er3 O4 Er3 89.57(8) 2_645 3_755
Er3 O4 Er3 170.0(9) . 3_755
C1 O5 Er1 136.7(11) . .
C9 O6 Er1 131.3(8) . .
C13 O7 Er1 135.7(10) . .
C21 O8 Er1 128.9(7) . .
C21 O8 Er1 126.1(7) . 4_665
Er1 O8 Er1 97.1(4) . 4_665
C25 O9 Er3 137.7(9) . .
C33 O10 Er3 134.1(8) . .
C37 O11 Er3 140.4(12) . 2_645
C45 O12 Er3 127.5(8) . 2_645
C45 O12 Er3 127.0(8) . .
Er3 O12 Er3 95.8(4) 2_645 .
O5 C1 C8 123.6(14) . .
O5 C1 C2 114.1(13) . .
C8 C1 C2 122.3(11) . .
C3 C2 C7 120.0 . .
C3 C2 C1 117.4(6) . .
C7 C2 C1 122.5(6) . .
C2 C3 C4 120.0 . .
C2 C3 H3 120.0 . .
C4 C3 H3 120.0 . .
C5 C4 C3 120.0 . .
C5 C4 H4 120.0 . .
C3 C4 H4 120.0 . .
C4 C5 C6 120.0 . .
C4 C5 H5 120.0 . .
C6 C5 H5 120.0 . .
C5 C6 C7 120.0 . .
C5 C6 H6 120.0 . .
C7 C6 H6 120.0 . .
C6 C7 C2 120.0 . .
C6 C7 H7 120.0 . .
C2 C7 H7 120.0 . .
C1 C8 C9 125.1(7) . .
C1 C8 C12 125.2(7) . .
C9 C8 C12 109.6 . .
O6 C9 C8 127.0(6) . .
O6 C9 C10 119.8(6) . .
C8 C9 C10 112.9 . .
C9 C10 C11 101.1 . .
C9 C10 H10A 111.6 . .
C11 C10 H10A 111.6 . .
C9 C10 H10B 111.6 . .
C11 C10 H10B 111.6 . .
H10A C10 H10B 109.4 . .
C12 C11 C10 110.5 . .
C12 C11 H11A 109.5 . .
C10 C11 H11A 109.5 . .
C12 C11 H11B 109.5 . .
C10 C11 H11B 109.5 . .
H11A C11 H11B 108.1 . .
C11 C12 C8 103.0 . .
C11 C12 H12A 111.2 . .
C8 C12 H12A 111.2 . .
C11 C12 H12B 111.2 . .
C8 C12 H12B 111.2 . .
H12A C12 H12B 109.1 . .
O7 C13 C20 123.6(15) . .
O7 C13 C14 112.8(10) . .
C20 C13 C14 123.5(9) . .
C15 C14 C19 120.0 . .
C15 C14 C13 119.1(4) . .
C19 C14 C13 120.9(4) . .
C16 C15 C14 120.0 . .
C16 C15 H15 120.0 . .
C14 C15 H15 120.0 . .
C15 C16 C17 120.0 . .
C15 C16 H16 120.0 . .
C17 C16 H16 120.0 . .
C18 C17 C16 120.0 . .
C18 C17 H17 120.0 . .
C16 C17 H17 120.0 . .
C17 C18 C19 120.0 . .
C17 C18 H18 120.0 . .
C19 C18 H18 120.0 . .
C18 C19 C14 120.0 . .
C18 C19 H19 120.0 . .
C14 C19 H19 120.0 . .
C13 C20 C21 124.7(7) . .
C13 C20 C24 126.7(7) . .
C21 C20 C24 108.6 . .
O8 C21 C20 125.2(6) . .
O8 C21 C22 120.5(6) . .
C20 C21 C22 114.3 . .
C21 C22 C23 98.9 . .
C21 C22 H22A 112.0 . .
C23 C22 H22A 112.0 . .
C21 C22 H22B 112.0 . .
C23 C22 H22B 112.0 . .
H22A C22 H22B 109.7 . .
C24 C23 C22 108.3 . .
C24 C23 H23A 110.0 . .
C22 C23 H23A 110.0 . .
C24 C23 H23B 110.0 . .
C22 C23 H23B 110.0 . .
H23A C23 H23B 108.4 . .
C23 C24 C20 102.5 . .
C23 C24 H24A 111.3 . .
C20 C24 H24A 111.3 . .
C23 C24 H24B 111.3 . .
C20 C24 H24B 111.3 . .
H24A C24 H24B 109.2 . .
O9 C25 C32 124.3(12) . .
O9 C25 C26 113.5(12) . .
C32 C25 C26 121.9(13) . .
C27 C26 C31 120.0 . .
C27 C26 C25 122.0(6) . .
C31 C26 C25 117.9(6) . .
C26 C27 C28 120.0 . .
C26 C27 H27 120.0 . .
C28 C27 H27 120.0 . .
C29 C28 C27 120.0 . .
C29 C28 H28 120.0 . .
C27 C28 H28 120.0 . .
C28 C29 C30 120.0 . .
C28 C29 H29 120.0 . .
C30 C29 H29 120.0 . .
C31 C30 C29 120.0 . .
C31 C30 H30 120.0 . .
C29 C30 H30 120.0 . .
C30 C31 C26 120.0 . .
C30 C31 H31 120.0 . .
C26 C31 H31 120.0 . .
C25 C32 C33 124.3(7) . .
C25 C32 C36 127.6(7) . .
C33 C32 C36 107.6 . .
O10 C33 C32 125.5(6) . .
O10 C33 C34 120.9(6) . .
C32 C33 C34 113.4 . .
C33 C34 C35 99.8 . .
C33 C34 H34A 111.8 . .
C35 C34 H34A 111.8 . .
C33 C34 H34B 111.8 . .
C35 C34 H34B 111.8 . .
H34A C34 H34B 109.5 . .
C36 C35 C34 105.8 . .
C36 C35 H35A 110.6 . .
C34 C35 H35A 110.6 . .
C36 C35 H35B 110.6 . .
C34 C35 H35B 110.6 . .
H35A C35 H35B 108.7 . .
C35 C36 C32 103.4 . .
C35 C36 H36A 111.1 . .
C32 C36 H36A 111.1 . .
C35 C36 H36B 111.1 . .
C32 C36 H36B 111.1 . .
H36A C36 H36B 109.1 . .
C44 C37 O11 121.1(14) . .
C44 C37 C38 130.0(10) . .
O11 C37 C38 108.6(13) . .
C39 C38 C43 120.0 . .
C39 C38 C37 124.5(5) . .
C43 C38 C37 114.9(5) . .
C38 C39 C40 120.0 . .
C38 C39 H39 120.0 . .
C40 C39 H39 120.0 . .
C41 C40 C39 120.0 . .
C41 C40 H40 120.0 . .
C39 C40 H40 120.0 . .
C40 C41 C42 120.0 . .
C40 C41 H41 120.0 . .
C42 C41 H41 120.0 . .
C41 C42 C43 120.0 . .
C41 C42 H42 120.0 . .
C43 C42 H42 120.0 . .
C42 C43 C38 120.0 . .
C42 C43 H43 120.0 . .
C38 C43 H43 120.0 . .
C37 C44 C45 125.3(6) . .
C37 C44 C48 128.0(6) . .
C45 C44 C48 106.7 . .
O12 C45 C44 126.1(7) . .
O12 C45 C46 117.0(7) . .
C44 C45 C46 116.4 . .
C45 C46 C47 97.4 . .
C45 C46 H46A 112.3 . .
C47 C46 H46A 112.3 . .
C45 C46 H46B 112.3 . .
C47 C46 H46B 112.3 . .
H46A C46 H46B 109.9 . .
C48 C47 C46 108.9 . .
C48 C47 H47A 109.9 . .
C46 C47 H47A 109.9 . .
C48 C47 H47B 109.9 . .
C46 C47 H47B 109.9 . .
H47A C47 H47B 108.3 . .
C47 C48 C44 103.6 . .
C47 C48 H48A 111.0 . .
C44 C48 H48A 111.0 . .
C47 C48 H48B 111.0 . .
C44 C48 H48B 111.0 . .
H48A C48 H48B 109.0 . .

loop_
_geom_bond_atom_site_label_1
_geom_bond_atom_site_label_2
_geom_bond_distance
_geom_bond_site_symmetry_2
Er1 O1 2.275(10) .
Er1 O5 2.299(11) .
Er1 O1 2.311(10) 2_645
Er1 O6 2.324(9) .
Er1 O7 2.328(11) .
Er1 O8 2.338(10) .
Er1 O8 2.400(10) 2_645
Er1 O2 2.5265(18) .
Er1 Er1 3.5523(11) 4_665
Er1 Er1 3.5523(11) 2_645
Er1 Er2 3.6699(13) .
Er2 O1 2.406(10) 4_665
Er2 O1 2.406(10) 3_755
Er2 O1 2.406(10) .
Er2 O1 2.406(10) 2_645
Er2 O3 2.429(10) 4_665
Er2 O3 2.429(10) .
Er2 O3 2.429(10) 3_755
Er2 O3 2.429(10) 2_645
Er2 Er1 3.6699(13) 4_665
Er2 Er1 3.6699(13) 3_755
Er2 Er1 3.6699(13) 2_645
Er3 O3 2.248(10) 4_665
Er3 O9 2.280(11) .
Er3 O3 2.325(9) .
Er3 O11 2.334(11) 4_665
Er3 O10 2.337(11) .
Er3 O12 2.385(11) 4_665
Er3 O12 2.397(11) .
Er3 O4 2.5182(19) .
Er3 Er3 3.5478(11) 4_665
Er3 Er3 3.5478(11) 2_645
O1 Er1 2.311(10) 4_665
O1 H1 1.0000 .
O2 Er1 2.5265(18) 3_755
O2 Er1 2.5265(18) 4_665
O2 Er1 2.5265(18) 2_645
O3 Er3 2.248(10) 2_645
O3 H3A 1.0000 .
O4 Er3 2.5182(19) 4_665
O4 Er3 2.5182(19) 2_645
O4 Er3 2.5182(19) 3_755
O5 C1 1.234(17) .
O6 C9 1.272(13) .
O7 C13 1.253(13) .
O8 C21 1.324(13) .
O8 Er1 2.400(10) 4_665
O9 C25 1.271(19) .
O10 C33 1.269(14) .
O11 C37 1.322(15) .
O11 Er3 2.334(11) 2_645
O12 C45 1.353(14) .
O12 Er3 2.385(11) 2_645
C1 C8 1.378(18) .
C1 C2 1.524(17) .
C2 C3 1.3900 .
C2 C7 1.3900 .
C3 C4 1.3900 .
C3 H3 0.9500 .
C4 C5 1.3900 .
C4 H4 0.9500 .
C5 C6 1.3900 .
C5 H5 0.9500 .
C6 C7 1.3900 .
C6 H6 0.9500 .
C7 H7 0.9500 .
C8 C9 1.3804 .
C8 C12 1.5023 .
C9 C10 1.4982 .
C10 C11 1.5040 .
C10 H10A 0.9900 .
C10 H10B 0.9900 .
C11 C12 1.5006 .
C11 H11A 0.9900 .
C11 H11B 0.9900 .
C12 H12A 0.9900 .
C12 H12B 0.9900 .
C13 C20 1.370(12) .
C13 C14 1.442(18) .
C14 C15 1.3900 .
C14 C19 1.3900 .
C15 C16 1.3900 .
C15 H15 0.9500 .
C16 C17 1.3900 .
C16 H16 0.9500 .
C17 C18 1.3900 .
C17 H17 0.9500 .
C18 C19 1.3900 .
C18 H18 0.9500 .
C19 H19 0.9500 .
C20 C21 1.3763 .
C20 C24 1.5060 .
C21 C22 1.4935 .
C22 C23 1.5455 .
C22 H22A 0.9900 .
C22 H22B 0.9900 .
C23 C24 1.5041 .
C23 H23A 0.9900 .
C23 H23B 0.9900 .
C24 H24A 0.9900 .
C24 H24B 0.9900 .
C25 C32 1.357(17) .
C25 C26 1.569(14) .
C26 C27 1.3900 .
C26 C31 1.3900 .
C27 C28 1.3900 .
C27 H27 0.9500 .
C28 C29 1.3900 .
C28 H28 0.9500 .
C29 C30 1.3900 .
C29 H29 0.9500 .
C30 C31 1.3900 .
C30 H30 0.9500 .
C31 H31 0.9500 .
C32 C33 1.3826 .
C32 C36 1.5126 .
C33 C34 1.5060 .
C34 C35 1.5487 .
C34 H34A 0.9900 .
C34 H34B 0.9900 .
C35 C36 1.5103 .
C35 H35A 0.9900 .
C35 H35B 0.9900 .
C36 H36A 0.9900 .
C36 H36B 0.9900 .
C37 C44 1.298(19) .
C37 C38 1.451(19) .
C38 C39 1.3900 .
C38 C43 1.3900 .
C39 C40 1.3900 .
C39 H39 0.9500 .
C40 C41 1.3900 .
C40 H40 0.9500 .
C41 C42 1.3900 .
C41 H41 0.9500 .
C42 C43 1.3900 .
C42 H42 0.9500 .
C43 H43 0.9500 .
C44 C45 1.3825 .
C44 C48 1.5170 .
C45 C46 1.5023 .
C46 C47 1.5567 .
C46 H46A 0.9900 .
C46 H46B 0.9900 .
C47 C48 1.5025 .
C47 H47A 0.9900 .
C47 H47B 0.9900 .
C48 H48A 0.9900 .
C48 H48B 0.9900 .

loop_
_geom_hbond_atom_site_label_D
_geom_hbond_atom_site_label_H
_geom_hbond_atom_site_label_A
_geom_hbond_distance_DH
_geom_hbond_distance_HA
_geom_hbond_distance_DA
_geom_hbond_angle_DHA
_geom_hbond_site_symmetry_A
O3 H3A O6 1.00 1.84 2.776(16) 154.5 4_665
O1 H1 O10 1.00 1.84 2.785(16) 156.0 2_645

loop_
_platon_squeeze_void_nr
_platon_squeeze_void_average_x
_platon_squeeze_void_average_y
_platon_squeeze_void_average_z
_platon_squeeze_void_volume
_platon_squeeze_void_count_electrons
_platon_squeeze_void_content
1 -0.003 -0.001 -0.093 2129 1594 ' '
2 0.000 0.000 0.199 7 1 ' '
3 -0.032 0.495 0.407 2129 1594 ' '
4 0.500 0.500 0.699 7 1 ' '
